data_7051758
loop_
_publ_author_name
'Nikitin, Kirill'
'M\"uller-Bunz, Helge'

_publ_section_title
;
 Encapsulation of 4,4&#x2032;-bipyridinium cations by two crown ether
 molecules: formation and structure of [3]pseudorotaxanes
;
_journal_issue 12
_journal_name_full 'New Journal of Chemistry'
_journal_page_first 2472
_journal_paper_doi 10.1039/b9nj00414a
_journal_volume 33
_journal_year 2009
_chemical_formula_moiety 'C20 H30 N2, 2 (C24 H32 O8), 2 (F6 P), 2 (H2 O)'
_chemical_formula_sum 'C68 H98 F12 N2 O18 P2'
_chemical_formula_weight 1521.42
_chemical_name_systematic
;
?
;
_space_group_IT_number 14
_symmetry_cell_setting monoclinic
_symmetry_space_group_name_Hall '-P 2ybc'
_symmetry_space_group_name_H-M 'P 1 21/c 1'
_atom_sites_solution_hydrogens geom
_atom_sites_solution_primary direct
_atom_sites_solution_secondary difmap
_audit_creation_method SHELXL-97
_cell_angle_alpha 90.00
_cell_angle_beta 93.492(1)
_cell_angle_gamma 90.00
_cell_formula_units_Z 4
_cell_length_a 16.5359(10)
_cell_length_b 14.4572(9)
_cell_length_c 31.097(2)
_cell_measurement_reflns_used 6406
_cell_measurement_temperature 100(2)
_cell_measurement_theta_max 19.75
_cell_measurement_theta_min 2.42
_cell_volume 7420.3(8)
_computing_cell_refinement 'Bruker SAINT'
_computing_data_collection 'Bruker SMART'
_computing_data_reduction 'Bruker SAINT'
_computing_molecular_graphics 'Bruker SHELXTL'
_computing_publication_material 'Bruker SHELXTL'
_computing_structure_refinement 'SHELXL-97 (Sheldrick, 1997)'
_computing_structure_solution 'SHELXS-97 (Sheldrick, 1990)'
_diffrn_ambient_temperature 100(2)
_diffrn_detector_area_resol_mean 8.366
_diffrn_measured_fraction_theta_full 0.997
_diffrn_measured_fraction_theta_max 0.997
_diffrn_measurement_device_type 'CCD area detector'
_diffrn_measurement_method '\f and \w scans'
_diffrn_radiation_monochromator graphite
_diffrn_radiation_source 'sealed tube'
_diffrn_radiation_type MoK\a
_diffrn_radiation_wavelength 0.71073
_diffrn_reflns_av_R_equivalents 0.0391
_diffrn_reflns_av_sigmaI/netI 0.0306
_diffrn_reflns_limit_h_max 15
_diffrn_reflns_limit_h_min -15
_diffrn_reflns_limit_k_max 13
_diffrn_reflns_limit_k_min -13
_diffrn_reflns_limit_l_max 29
_diffrn_reflns_limit_l_min -29
_diffrn_reflns_number 31417
_diffrn_reflns_theta_full 19.84
_diffrn_reflns_theta_max 19.84
_diffrn_reflns_theta_min 1.23
_exptl_absorpt_coefficient_mu 0.157
_exptl_absorpt_correction_T_max 0.9953
_exptl_absorpt_correction_T_min 0.8799
_exptl_absorpt_correction_type multi-scan
_exptl_absorpt_process_details
;
SADABS v.2.10 (Bruker,2003) was used for absorption correction.
R(int) for selected reflections was 0.034 before and 0.028 after
correction. The Ratio of minimum to maximum transmission is 0.884011.
The \l/2 correction factor is 0.0015
;
_exptl_crystal_colour colourless
_exptl_crystal_density_diffrn 1.362
_exptl_crystal_density_method 'not measured'
_exptl_crystal_description plate
_exptl_crystal_F_000 3208
_exptl_crystal_size_max 0.50
_exptl_crystal_size_mid 0.30
_exptl_crystal_size_min 0.03
_refine_diff_density_max 0.677
_refine_diff_density_min -0.248
_refine_diff_density_rms 0.051
_refine_ls_extinction_method none
_refine_ls_goodness_of_fit_ref 1.050
_refine_ls_hydrogen_treatment constr
_refine_ls_matrix_type full
_refine_ls_number_parameters 926
_refine_ls_number_reflns 6741
_refine_ls_number_restraints 238
_refine_ls_restrained_S_all 1.035
_refine_ls_R_factor_all 0.0663
_refine_ls_R_factor_gt 0.0534
_refine_ls_shift/su_max 0.001
_refine_ls_shift/su_mean 0.000
_refine_ls_structure_factor_coef Fsqd
_refine_ls_weighting_details 'calc w=1/[\s^2^(Fo^2^)+(0.0492P)^2^+17.0310P] where P=(Fo^2^+2Fc^2^)/3'
_refine_ls_weighting_scheme calc
_refine_ls_wR_factor_gt 0.1213
_refine_ls_wR_factor_ref 0.1287
_reflns_number_gt 5608
_reflns_number_total 6741
_reflns_threshold_expression I>2\s(I)
_cod_data_source_file b9nj00414a.txt
_cod_data_source_block mjm303
_cod_original_cell_volume 7420.4(8)
_cod_original_sg_symbol_H-M 'P 21/c'
_cod_original_formula_sum 'C68 H98 N2 O18 F12 P2'
_cod_database_code 7051758

loop_
_symmetry_equiv_pos_as_xyz
'x, y, z'
'-x, y+1/2, -z+1/2'
'-x, -y, -z'
'x, -y-1/2, z-1/2'

loop_
_atom_site_label
_atom_site_type_symbol
_atom_site_fract_x
_atom_site_fract_y
_atom_site_fract_z
_atom_site_U_iso_or_equiv
_atom_site_adp_type
_atom_site_occupancy
_atom_site_symmetry_multiplicity
_atom_site_calc_flag
_atom_site_refinement_flags
_atom_site_disorder_assembly
_atom_site_disorder_group
C1 C 0.7160(3) 0.3228(3) 0.08291(13) 0.0258(11) Uani 1 1 d U . .
H1 H 0.6760 0.2894 0.0660 0.031 Uiso 1 1 calc R . .
C2 C 0.6974(3) 0.4060(3) 0.09989(13) 0.0250(11) Uani 1 1 d U . .
H2 H 0.6439 0.4296 0.0957 0.030 Uiso 1 1 calc R . .
C3 C 0.7562(3) 0.4567(3) 0.12342(13) 0.0216(10) Uani 1 1 d U . .
C4 C 0.8333(3) 0.4192(3) 0.12833(13) 0.0245(11) Uani 1 1 d U . .
H4 H 0.8755 0.4530 0.1433 0.029 Uiso 1 1 calc R . .
C5 C 0.8493(3) 0.3345(3) 0.11184(13) 0.0259(11) Uani 1 1 d U . .
H5 H 0.9020 0.3087 0.1160 0.031 Uiso 1 1 calc R . .
N1 N 0.7905(2) 0.2873(2) 0.08978(10) 0.0238(9) Uani 1 1 d U . .
C6 C 0.8090(3) 0.1943(3) 0.07234(14) 0.0285(11) Uani 1 1 d U . .
H6A H 0.7580 0.1592 0.0673 0.034 Uiso 1 1 calc R . .
H6B H 0.8439 0.1601 0.0939 0.034 Uiso 1 1 calc R . .
C7 C 0.8512(3) 0.2006(3) 0.03085(14) 0.0315(12) Uani 1 1 d U . .
H7A H 0.9040 0.2322 0.0363 0.038 Uiso 1 1 calc R . .
H7B H 0.8180 0.2382 0.0099 0.038 Uiso 1 1 calc R . .
C8 C 0.8653(3) 0.1059(3) 0.01176(14) 0.0320(12) Uani 1 1 d U . .
H8A H 0.8964 0.0677 0.0334 0.038 Uiso 1 1 calc R . .
H8B H 0.8122 0.0756 0.0054 0.038 Uiso 1 1 calc R . .
C9 C 0.9103(3) 0.1089(4) -0.02886(15) 0.0487(14) Uani 1 1 d U . .
H9A H 0.9650 0.1348 -0.0221 0.058 Uiso 1 1 calc R . .
H9B H 0.8814 0.1509 -0.0497 0.058 Uiso 1 1 calc R . .
C10 C 0.9187(3) 0.0150(4) -0.04956(16) 0.0574(16) Uani 1 1 d U . .
H10A H 0.9499 -0.0260 -0.0297 0.086 Uiso 1 1 calc R . .
H10B H 0.9468 0.0216 -0.0762 0.086 Uiso 1 1 calc R . .
H10C H 0.8648 -0.0115 -0.0561 0.086 Uiso 1 1 calc R . .
C11 C 0.7637(3) 0.7063(3) 0.15445(14) 0.0286(11) Uani 1 1 d U . .
H11 H 0.7959 0.7595 0.1501 0.034 Uiso 1 1 calc R . .
C12 C 0.7849(3) 0.6229(3) 0.13709(13) 0.0228(11) Uani 1 1 d U . .
H12 H 0.8321 0.6180 0.1213 0.027 Uiso 1 1 calc R . .
C13 C 0.7370(2) 0.5463(3) 0.14276(13) 0.0221(10) Uani 1 1 d U . .
C14 C 0.6700(3) 0.5552(3) 0.16730(13) 0.0272(11) Uani 1 1 d U . .
H14 H 0.6364 0.5033 0.1719 0.033 Uiso 1 1 calc R . .
C15 C 0.6527(3) 0.6392(3) 0.18475(14) 0.0289(11) Uani 1 1 d U . .
H15 H 0.6079 0.6450 0.2023 0.035 Uiso 1 1 calc R . .
N2 N 0.6981(2) 0.7130(3) 0.17748(11) 0.0302(9) Uani 1 1 d U . .
C16 C 0.6761(3) 0.8051(3) 0.19483(16) 0.0463(14) Uani 1 1 d U . .
H16A H 0.6164 0.8111 0.1937 0.056 Uiso 1 1 calc R . .
H16B H 0.6975 0.8543 0.1765 0.056 Uiso 1 1 calc R . .
C17 C 0.7092(3) 0.8177(4) 0.24010(17) 0.0566(16) Uani 1 1 d U A .
H17A H 0.7681 0.8046 0.2417 0.068 Uiso 1 1 calc R . .
H17B H 0.6831 0.7728 0.2589 0.068 Uiso 1 1 calc R . .
C18 C 0.6955(3) 0.9143(4) 0.2565(2) 0.0696(19) Uani 1 1 d U . .
H18A H 0.6870 0.9532 0.2304 0.084 Uiso 0.346(14) 1 calc PR A 1
H18B H 0.6427 0.9120 0.2698 0.084 Uiso 0.346(14) 1 calc PR A 1
H18C H 0.6388 0.9329 0.2489 0.084 Uiso 0.654(14) 1 d PR A 2
H18D H 0.7316 0.9580 0.2424 0.084 Uiso 0.654(14) 1 d PR A 2
C19A C 0.7467(10) 0.9663(11) 0.2852(5) 0.049(6) Uiso 0.346(14) 1 d PU A 1
H19A H 0.7233 1.0284 0.2894 0.059 Uiso 0.346(14) 1 calc PR A 1
H19B H 0.8006 0.9739 0.2734 0.059 Uiso 0.346(14) 1 calc PR A 1
C20A C 0.755(2) 0.914(2) 0.3276(10) 0.113(10) Uiso 0.346(14) 1 d PU A 1
H20A H 0.7584 0.9588 0.3515 0.170 Uiso 0.346(14) 1 calc PR A 1
H20B H 0.8037 0.8761 0.3286 0.170 Uiso 0.346(14) 1 calc PR A 1
H20C H 0.7072 0.8748 0.3303 0.170 Uiso 0.346(14) 1 calc PR A 1
C19B C 0.7131(6) 0.9201(7) 0.3079(3) 0.062(4) Uiso 0.654(14) 1 d PU A 2
H19C H 0.7085 0.9854 0.3170 0.074 Uiso 0.654(14) 1 calc PR A 2
H19D H 0.6709 0.8844 0.3220 0.074 Uiso 0.654(14) 1 calc PR A 2
C20B C 0.7889(6) 0.8868(7) 0.3225(3) 0.048(3) Uiso 0.654(14) 1 d PU A 2
H20D H 0.7898 0.8193 0.3196 0.072 Uiso 0.654(14) 1 calc PR A 2
H20E H 0.7996 0.9036 0.3528 0.072 Uiso 0.654(14) 1 calc PR A 2
H20F H 0.8306 0.9139 0.3053 0.072 Uiso 0.654(14) 1 calc PR A 2
O1 O 0.82171(18) 0.4421(2) 0.01257(9) 0.0346(8) Uani 1 1 d U B .
C21 C 0.8615(3) 0.5200(3) 0.02807(14) 0.0313(11) Uani 1 1 d U . .
C22 C 0.8313(3) 0.6081(4) 0.02325(14) 0.0376(12) Uani 1 1 d U . .
H22 H 0.7793 0.6169 0.0091 0.045 Uiso 1 1 calc R . .
C23 C 0.8747(3) 0.6840(4) 0.03846(15) 0.0468(14) Uani 1 1 d U . .
H23 H 0.8528 0.7444 0.0348 0.056 Uiso 1 1 calc R . .
C24 C 0.9496(4) 0.6716(4) 0.05892(16) 0.0510(15) Uani 1 1 d U . .
H24 H 0.9801 0.7237 0.0692 0.061 Uiso 1 1 calc R . .
C25 C 0.9810(3) 0.5837(4) 0.06463(15) 0.0478(14) Uani 1 1 d U . .
H25 H 1.0327 0.5757 0.0791 0.057 Uiso 1 1 calc R . .
C26 C 0.9378(3) 0.5066(4) 0.04942(15) 0.0387(12) Uani 1 1 d U . .
O2 O 0.96366(18) 0.4169(2) 0.05344(10) 0.0431(9) Uani 1 1 d U . .
C27 C 1.0447(3) 0.4044(4) 0.07131(17) 0.0542(15) Uani 1 1 d U B .
H27A H 1.0506 0.4328 0.1003 0.065 Uiso 1 1 calc R . .
H27B H 1.0833 0.4351 0.0528 0.065 Uiso 1 1 calc R . .
C28 C 1.0628(3) 0.3048(4) 0.07431(18) 0.0617(17) Uani 1 1 d U . .
H28A H 1.0388 0.2717 0.0488 0.074 Uiso 0.835(11) 1 calc PR B 1
H28B H 1.1221 0.2942 0.0762 0.074 Uiso 0.835(11) 1 calc PR B 1
H28C H 1.1143 0.3016 0.0923 0.074 Uiso 0.165(11) 1 d PR B 2
H28D H 1.0770 0.2880 0.0448 0.074 Uiso 0.165(11) 1 d PR B 2
O3A O 1.0272(2) 0.2732(3) 0.11306(13) 0.0374(18) Uani 0.835(11) 1 d PU B 1
O3B O 1.0133(10) 0.2146(14) 0.0911(6) 0.015(7) Uiso 0.165(11) 1 d PU B 2
C29 C 1.0474(3) 0.1832(4) 0.1230(2) 0.0560(16) Uani 1 1 d U . .
H29A H 1.1071 0.1783 0.1270 0.067 Uiso 0.835(11) 1 calc PR B 1
H29B H 1.0296 0.1433 0.0984 0.067 Uiso 0.835(11) 1 calc PR B 1
H29C H 1.0885 0.2286 0.1339 0.067 Uiso 0.165(11) 1 d PR B 2
H29D H 1.0782 0.1303 0.1122 0.067 Uiso 0.165(11) 1 d PR B 2
C30 C 1.0118(3) 0.1483(4) 0.16169(17) 0.0447(14) Uani 1 1 d U B .
H30A H 1.0256 0.0820 0.1652 0.054 Uiso 1 1 calc R . .
H30B H 1.0360 0.1817 0.1871 0.054 Uiso 1 1 calc R . .
O4 O 0.92868(19) 0.1580(3) 0.16051(11) 0.0576(11) Uani 1 1 d U . .
C31 C 0.8892(3) 0.1240(4) 0.19586(16) 0.0478(14) Uani 1 1 d U B .
H31A H 0.9294 0.1146 0.2204 0.057 Uiso 1 1 calc R . .
H31B H 0.8648 0.0632 0.1883 0.057 Uiso 1 1 calc R . .
C32 C 0.8257(3) 0.1867(4) 0.20910(15) 0.0455(14) Uani 1 1 d U . .
H32A H 0.8073 0.1669 0.2374 0.055 Uiso 1 1 calc R B .
H32B H 0.8477 0.2502 0.2122 0.055 Uiso 1 1 calc R . .
O5 O 0.75770(18) 0.1863(2) 0.17732(9) 0.0364(8) Uani 1 1 d U B .
C33 C 0.6933(3) 0.2416(3) 0.18655(15) 0.0318(12) Uani 1 1 d U . .
C34 C 0.6934(3) 0.3015(3) 0.22084(15) 0.0346(12) Uani 1 1 d U B .
H34 H 0.7404 0.3066 0.2399 0.042 Uiso 1 1 calc R . .
C35 C 0.6257(3) 0.3548(3) 0.22795(16) 0.0383(12) Uani 1 1 d U . .
H35 H 0.6264 0.3955 0.2519 0.046 Uiso 1 1 calc R B .
C36 C 0.5579(3) 0.3489(3) 0.20059(16) 0.0406(13) Uani 1 1 d U B .
H36 H 0.5117 0.3857 0.2055 0.049 Uiso 1 1 calc R . .
C37 C 0.5568(3) 0.2896(3) 0.16606(16) 0.0376(12) Uani 1 1 d U . .
H37 H 0.5097 0.2859 0.1470 0.045 Uiso 1 1 calc R B .
C38 C 0.6234(3) 0.2350(3) 0.15859(15) 0.0353(12) Uani 1 1 d U B .
O6 O 0.62800(18) 0.1743(2) 0.12498(10) 0.0430(9) Uani 1 1 d U . .
C39 C 0.5546(3) 0.1661(4) 0.09677(16) 0.0568(16) Uani 1 1 d U B .
H39A H 0.5106 0.1382 0.1127 0.068 Uiso 1 1 calc R . .
H39B H 0.5367 0.2281 0.0865 0.068 Uiso 1 1 calc R . .
C40 C 0.5723(3) 0.1081(4) 0.06049(17) 0.0562(15) Uani 1 1 d U . .
H40A H 0.5980 0.0503 0.0715 0.067 Uiso 1 1 calc R B .
H40B H 0.5207 0.0913 0.0446 0.067 Uiso 1 1 calc R . .
O7 O 0.62434(18) 0.1511(2) 0.03125(9) 0.0385(8) Uani 1 1 d U B .
C41 C 0.5841(3) 0.1948(4) -0.00520(16) 0.0425(13) Uani 1 1 d U . .
H41A H 0.5467 0.2430 0.0045 0.051 Uiso 1 1 calc R B .
H41B H 0.5518 0.1486 -0.0223 0.051 Uiso 1 1 calc R . .
C42 C 0.6451(3) 0.2377(3) -0.03245(15) 0.0398(13) Uani 1 1 d U B .
H42A H 0.6885 0.1926 -0.0375 0.048 Uiso 1 1 calc R . .
H42B H 0.6189 0.2555 -0.0607 0.048 Uiso 1 1 calc R . .
O8 O 0.67882(18) 0.3174(2) -0.01134(9) 0.0362(8) Uani 1 1 d U . .
C43 C 0.7270(3) 0.3698(3) -0.03868(14) 0.0378(13) Uani 1 1 d U B .
H43A H 0.6955 0.3836 -0.0660 0.045 Uiso 1 1 calc R . .
H43B H 0.7753 0.3335 -0.0455 0.045 Uiso 1 1 calc R . .
C44 C 0.7530(3) 0.4581(3) -0.01721(14) 0.0358(12) Uani 1 1 d U . .
H44A H 0.7676 0.5037 -0.0392 0.043 Uiso 1 1 calc R B .
H44B H 0.7077 0.4839 -0.0016 0.043 Uiso 1 1 calc R . .
O9 O 0.82833(17) 0.6139(2) 0.25244(9) 0.0325(8) Uani 1 1 d U . .
C45 C 0.8952(3) 0.5910(3) 0.23138(14) 0.0303(11) Uani 1 1 d U . .
C46 C 0.9242(3) 0.5028(4) 0.22805(14) 0.0358(12) Uani 1 1 d U . .
H46 H 0.8974 0.4528 0.2409 0.043 Uiso 1 1 calc R . .
C47 C 0.9948(3) 0.4866(4) 0.20511(15) 0.0434(13) Uani 1 1 d U . .
H47 H 1.0153 0.4258 0.2021 0.052 Uiso 1 1 calc R . .
C48 C 1.0326(3) 0.5610(4) 0.18746(15) 0.0480(14) Uani 1 1 d U . .
H48 H 1.0799 0.5507 0.1722 0.058 Uiso 1 1 calc R . .
C49 C 1.0043(3) 0.6491(4) 0.19117(16) 0.0465(14) Uani 1 1 d U . .
H49 H 1.0325 0.6990 0.1790 0.056 Uiso 1 1 calc R . .
C50 C 0.9355(3) 0.6661(4) 0.21229(14) 0.0325(12) Uani 1 1 d U . .
O10 O 0.90205(19) 0.7507(2) 0.21751(10) 0.0437(9) Uani 1 1 d U . .
C51 C 0.9476(3) 0.8333(4) 0.20877(18) 0.0564(16) Uani 1 1 d U . .
H51A H 0.9286 0.8838 0.2271 0.068 Uiso 1 1 calc R . .
H51B H 1.0053 0.8218 0.2175 0.068 Uiso 1 1 calc R . .
C52 C 0.9423(3) 0.8642(4) 0.16514(19) 0.0623(16) Uani 1 1 d U . .
H52A H 0.9571 0.8130 0.1460 0.075 Uiso 1 1 calc R . .
H52B H 0.9809 0.9156 0.1617 0.075 Uiso 1 1 calc R . .
O11 O 0.8620(2) 0.8947(2) 0.15329(11) 0.0470(9) Uani 1 1 d U . .
C53 C 0.8560(3) 0.9316(4) 0.11123(16) 0.0466(14) Uani 1 1 d U . .
H53A H 0.8824 0.8892 0.0914 0.056 Uiso 1 1 calc R . .
H53B H 0.8846 0.9918 0.1109 0.056 Uiso 1 1 calc R . .
C54 C 0.7695(3) 0.9447(3) 0.09624(16) 0.0428(13) Uani 1 1 d U . .
H54A H 0.7410 0.9810 0.1177 0.051 Uiso 1 1 calc R . .
H54B H 0.7657 0.9786 0.0685 0.051 Uiso 1 1 calc R . .
O12 O 0.73379(19) 0.8559(2) 0.09104(10) 0.0400(9) Uani 1 1 d U . .
C55 C 0.6602(3) 0.8571(3) 0.06457(16) 0.0401(13) Uani 1 1 d U . .
H55A H 0.6696 0.8863 0.0365 0.048 Uiso 1 1 calc R . .
H55B H 0.6188 0.8938 0.0787 0.048 Uiso 1 1 calc R . .
C56 C 0.6309(3) 0.7609(3) 0.05761(15) 0.0381(12) Uani 1 1 d U . .
H56A H 0.5954 0.7575 0.0309 0.046 Uiso 1 1 calc R . .
H56B H 0.6775 0.7189 0.0545 0.046 Uiso 1 1 calc R . .
O13 O 0.58664(18) 0.7326(2) 0.09387(9) 0.0349(8) Uani 1 1 d U . .
C57 C 0.5446(3) 0.6511(3) 0.08992(15) 0.0336(12) Uani 1 1 d U . .
C58 C 0.5533(3) 0.5873(3) 0.05759(15) 0.0359(12) Uani 1 1 d U . .
H58 H 0.5903 0.5984 0.0359 0.043 Uiso 1 1 calc R . .
C59 C 0.5074(3) 0.5064(4) 0.05698(17) 0.0450(13) Uani 1 1 d U . .
H59 H 0.5143 0.4614 0.0352 0.054 Uiso 1 1 calc R . .
C60 C 0.4525(3) 0.4912(4) 0.08750(18) 0.0487(14) Uani 1 1 d U . .
H60 H 0.4210 0.4362 0.0866 0.058 Uiso 1 1 calc R . .
C61 C 0.4429(3) 0.5560(4) 0.11969(16) 0.0428(13) Uani 1 1 d U . .
H61 H 0.4045 0.5454 0.1407 0.051 Uiso 1 1 calc R . .
C62 C 0.4886(3) 0.6355(3) 0.12133(15) 0.0340(12) Uani 1 1 d U . .
O14 O 0.48580(18) 0.7032(2) 0.15201(10) 0.0416(9) Uani 1 1 d U . .
C63 C 0.4207(3) 0.7022(4) 0.18080(17) 0.0499(14) Uani 1 1 d U . .
H63A H 0.3696 0.6871 0.1640 0.060 Uiso 1 1 calc R . .
H63B H 0.4148 0.7651 0.1929 0.060 Uiso 1 1 calc R . .
C64 C 0.4319(3) 0.6352(4) 0.21717(16) 0.0493(14) Uani 1 1 d U . .
H64A H 0.3847 0.6385 0.2353 0.059 Uiso 1 1 calc R . .
H64B H 0.4348 0.5716 0.2056 0.059 Uiso 1 1 calc R . .
O15 O 0.50377(19) 0.6548(2) 0.24281(11) 0.0431(9) Uani 1 1 d U . .
C65 C 0.5139(3) 0.5935(4) 0.27838(16) 0.0456(14) Uani 1 1 d U . .
H65A H 0.5141 0.5289 0.2679 0.055 Uiso 1 1 calc R . .
H65B H 0.4680 0.6007 0.2971 0.055 Uiso 1 1 calc R . .
C66 C 0.5907(3) 0.6130(4) 0.30350(16) 0.0488(14) Uani 1 1 d U . .
H66A H 0.5942 0.6797 0.3105 0.059 Uiso 1 1 calc R . .
H66B H 0.5926 0.5778 0.3309 0.059 Uiso 1 1 calc R . .
O16 O 0.65714(18) 0.5868(2) 0.27891(9) 0.0389(8) Uani 1 1 d U . .
C67 C 0.7311(3) 0.5843(4) 0.30484(15) 0.0405(13) Uani 1 1 d U . .
H67A H 0.7242 0.5463 0.3308 0.049 Uiso 1 1 calc R . .
H67B H 0.7465 0.6477 0.3142 0.049 Uiso 1 1 calc R . .
C68 C 0.7960(3) 0.5436(3) 0.27908(15) 0.0348(12) Uani 1 1 d U . .
H68A H 0.8398 0.5180 0.2987 0.042 Uiso 1 1 calc R . .
H68B H 0.7733 0.4927 0.2608 0.042 Uiso 1 1 calc R . .
P1 P 0.31919(8) 0.23805(9) 0.06878(4) 0.0367(4) Uani 1 1 d U . .
F1 F 0.37311(16) 0.2595(2) 0.11178(8) 0.0549(8) Uani 1 1 d U . .
F2 F 0.26631(17) 0.2170(2) 0.02570(9) 0.0557(8) Uani 1 1 d U . .
F3 F 0.25676(17) 0.1829(2) 0.09557(10) 0.0667(9) Uani 1 1 d U . .
F4 F 0.27054(17) 0.3305(2) 0.07528(9) 0.0580(8) Uani 1 1 d U . .
F5 F 0.38297(19) 0.2932(2) 0.04253(9) 0.0701(10) Uani 1 1 d U . .
F6 F 0.36917(19) 0.1460(2) 0.06172(12) 0.0809(11) Uani 1 1 d U . .
P2 P 0.80515(8) 0.19141(10) 0.84626(4) 0.0397(4) Uani 1 1 d U . .
F7 F 0.72851(15) 0.14691(19) 0.82031(8) 0.0443(7) Uani 1 1 d U . .
F8 F 0.88242(16) 0.2349(2) 0.87202(8) 0.0553(8) Uani 1 1 d U . .
F9 F 0.85828(16) 0.1690(2) 0.80583(9) 0.0609(9) Uani 1 1 d U . .
F10 F 0.8275(2) 0.0917(2) 0.86501(10) 0.0708(10) Uani 1 1 d U . .
F11 F 0.75220(18) 0.2115(2) 0.88544(10) 0.0756(11) Uani 1 1 d U . .
F12 F 0.78391(18) 0.2886(2) 0.82548(10) 0.0668(9) Uani 1 1 d U . .
O17 O 0.3518(3) 0.9598(3) 0.09349(16) 0.1112(17) Uani 1 1 d . . .
O18 O 0.4963(3) 0.0854(4) 0.86576(19) 0.1234(19) Uani 1 1 d . . .

loop_
_atom_site_aniso_label
_atom_site_aniso_U_11
_atom_site_aniso_U_22
_atom_site_aniso_U_33
_atom_site_aniso_U_23
_atom_site_aniso_U_13
_atom_site_aniso_U_12
C1 0.024(3) 0.033(3) 0.020(3) 0.002(2) -0.003(2) 0.001(2)
C2 0.022(3) 0.026(3) 0.026(3) 0.002(2) -0.003(2) 0.002(2)
C3 0.025(3) 0.024(3) 0.016(2) 0.003(2) 0.002(2) 0.001(2)
C4 0.023(3) 0.029(3) 0.020(3) -0.004(2) -0.004(2) 0.001(2)
C5 0.024(3) 0.032(3) 0.022(3) 0.001(2) -0.003(2) 0.003(2)
N1 0.030(2) 0.024(2) 0.017(2) -0.0008(17) -0.0034(18) 0.0023(19)
C6 0.035(3) 0.024(3) 0.026(3) -0.002(2) -0.002(2) 0.005(2)
C7 0.036(3) 0.033(3) 0.026(3) 0.002(2) 0.000(2) 0.007(2)
C8 0.035(3) 0.034(3) 0.027(3) 0.002(2) -0.001(2) 0.007(2)
C9 0.061(4) 0.054(4) 0.031(3) -0.001(3) 0.005(3) 0.020(3)
C10 0.072(4) 0.061(4) 0.039(3) -0.012(3) 0.006(3) 0.025(3)
C11 0.029(3) 0.031(3) 0.025(3) 0.003(2) -0.003(2) -0.003(2)
C12 0.021(3) 0.029(3) 0.018(3) 0.000(2) -0.002(2) -0.001(2)
C13 0.022(3) 0.026(3) 0.018(2) 0.002(2) -0.004(2) 0.000(2)
C14 0.026(3) 0.030(3) 0.025(3) 0.003(2) -0.002(2) 0.002(2)
C15 0.022(3) 0.039(3) 0.025(3) 0.001(2) 0.003(2) 0.002(2)
N2 0.032(2) 0.030(2) 0.028(2) -0.0053(19) 0.0000(19) 0.006(2)
C16 0.054(3) 0.038(3) 0.048(3) -0.014(3) 0.008(3) 0.010(3)
C17 0.060(4) 0.056(4) 0.054(4) -0.030(3) 0.003(3) 0.004(3)
C18 0.057(4) 0.071(4) 0.083(5) -0.044(4) 0.019(3) -0.011(3)
O1 0.039(2) 0.037(2) 0.0270(18) 0.0059(16) -0.0069(16) 0.0039(16)
C21 0.038(3) 0.037(3) 0.019(3) 0.003(2) 0.001(2) -0.004(2)
C22 0.049(3) 0.044(3) 0.020(3) 0.004(2) 0.001(2) -0.006(3)
C23 0.067(4) 0.043(3) 0.030(3) 0.002(3) 0.004(3) -0.009(3)
C24 0.068(4) 0.053(4) 0.032(3) 0.005(3) 0.007(3) -0.027(3)
C25 0.043(3) 0.074(4) 0.025(3) 0.012(3) -0.006(2) -0.019(3)
C26 0.042(3) 0.050(3) 0.024(3) 0.017(3) -0.001(2) -0.005(3)
O2 0.029(2) 0.063(2) 0.037(2) 0.0158(18) -0.0049(16) 0.0027(18)
C27 0.028(3) 0.094(4) 0.041(3) 0.028(3) 0.000(3) -0.003(3)
C28 0.023(3) 0.106(5) 0.057(4) 0.042(4) 0.010(3) 0.013(3)
O3A 0.030(2) 0.038(3) 0.044(3) 0.007(2) 0.001(2) 0.008(2)
C29 0.038(3) 0.051(4) 0.081(5) 0.021(3) 0.016(3) 0.016(3)
C30 0.031(3) 0.044(3) 0.058(4) 0.011(3) -0.005(3) 0.008(3)
O4 0.031(2) 0.092(3) 0.050(2) 0.035(2) 0.0080(18) 0.020(2)
C31 0.040(3) 0.070(4) 0.033(3) 0.014(3) -0.004(3) 0.010(3)
C32 0.047(3) 0.064(4) 0.025(3) 0.007(3) -0.007(2) 0.013(3)
O5 0.0316(19) 0.052(2) 0.0251(18) 0.0028(16) -0.0038(15) 0.0026(17)
C33 0.028(3) 0.041(3) 0.027(3) 0.014(2) 0.000(2) 0.000(2)
C34 0.032(3) 0.038(3) 0.034(3) 0.011(2) 0.001(2) -0.001(2)
C35 0.043(3) 0.036(3) 0.036(3) 0.007(2) 0.002(3) -0.002(3)
C36 0.038(3) 0.044(3) 0.041(3) 0.010(3) 0.008(3) 0.000(3)
C37 0.023(3) 0.054(3) 0.036(3) 0.015(3) -0.001(2) -0.005(3)
C38 0.041(3) 0.043(3) 0.022(3) 0.005(2) 0.003(2) -0.008(3)
O6 0.033(2) 0.064(2) 0.031(2) -0.0003(18) -0.0068(16) -0.0082(17)
C39 0.035(3) 0.096(5) 0.040(3) -0.009(3) 0.003(3) -0.017(3)
C40 0.049(4) 0.071(4) 0.049(3) -0.013(3) 0.001(3) -0.021(3)
O7 0.0305(19) 0.058(2) 0.0267(19) -0.0023(17) -0.0011(16) -0.0090(17)
C41 0.031(3) 0.053(3) 0.041(3) -0.010(3) -0.013(3) 0.003(3)
C42 0.046(3) 0.046(3) 0.026(3) -0.004(3) -0.010(2) -0.002(3)
O8 0.042(2) 0.040(2) 0.0262(18) -0.0039(17) -0.0039(16) 0.0021(16)
C43 0.045(3) 0.047(3) 0.020(3) 0.005(2) -0.009(2) 0.008(3)
C44 0.040(3) 0.042(3) 0.025(3) 0.006(2) -0.009(2) 0.008(2)
O9 0.0300(19) 0.041(2) 0.0266(18) 0.0018(16) 0.0035(15) -0.0016(16)
C45 0.026(3) 0.042(3) 0.022(3) 0.000(2) -0.008(2) 0.003(2)
C46 0.032(3) 0.051(3) 0.023(3) -0.004(2) -0.008(2) 0.000(3)
C47 0.038(3) 0.058(4) 0.032(3) -0.009(3) -0.018(3) 0.014(3)
C48 0.039(3) 0.082(4) 0.024(3) -0.001(3) 0.003(2) 0.002(3)
C49 0.036(3) 0.068(4) 0.035(3) 0.012(3) 0.000(3) 0.002(3)
C50 0.024(3) 0.052(3) 0.021(3) 0.001(2) -0.005(2) -0.005(3)
O10 0.037(2) 0.047(2) 0.047(2) 0.0124(18) -0.0025(16) -0.0052(18)
C51 0.038(3) 0.059(4) 0.071(4) 0.014(3) -0.005(3) -0.023(3)
C52 0.050(4) 0.063(4) 0.073(4) 0.018(3) -0.009(3) -0.017(3)
O11 0.045(2) 0.042(2) 0.053(2) 0.0098(18) -0.0134(18) -0.0102(17)
C53 0.053(3) 0.038(3) 0.049(3) 0.005(3) 0.000(3) -0.013(3)
C54 0.054(3) 0.033(3) 0.041(3) 0.006(3) 0.000(3) -0.007(3)
O12 0.046(2) 0.033(2) 0.039(2) 0.0037(16) -0.0092(17) -0.0078(17)
C55 0.042(3) 0.042(3) 0.036(3) 0.005(2) -0.007(3) 0.000(2)
C56 0.041(3) 0.040(3) 0.033(3) 0.000(2) -0.005(2) 0.005(2)
O13 0.0386(19) 0.035(2) 0.0311(19) -0.0052(16) 0.0037(16) -0.0017(16)
C57 0.033(3) 0.031(3) 0.035(3) -0.002(2) -0.011(2) 0.001(2)
C58 0.041(3) 0.035(3) 0.031(3) -0.002(2) -0.013(2) 0.008(2)
C59 0.058(4) 0.035(3) 0.039(3) -0.002(3) -0.022(3) 0.005(3)
C60 0.054(4) 0.036(3) 0.052(4) 0.007(3) -0.024(3) -0.006(3)
C61 0.040(3) 0.046(3) 0.040(3) 0.008(3) -0.009(3) -0.003(3)
C62 0.030(3) 0.035(3) 0.036(3) -0.001(3) -0.002(2) 0.006(2)
O14 0.038(2) 0.044(2) 0.043(2) -0.0045(18) 0.0090(17) 0.0050(17)
C63 0.033(3) 0.059(4) 0.059(4) -0.004(3) 0.013(3) 0.012(3)
C64 0.032(3) 0.071(4) 0.046(3) 0.000(3) 0.009(3) 0.007(3)
O15 0.034(2) 0.053(2) 0.043(2) -0.0095(18) 0.0111(17) 0.0020(17)
C65 0.037(3) 0.062(4) 0.039(3) -0.006(3) 0.015(3) 0.001(3)
C66 0.042(3) 0.070(4) 0.036(3) -0.009(3) 0.012(3) 0.003(3)
O16 0.0291(19) 0.059(2) 0.0292(18) -0.0108(17) 0.0067(16) 0.0019(17)
C67 0.039(3) 0.052(3) 0.030(3) -0.004(3) 0.004(2) -0.005(3)
C68 0.035(3) 0.039(3) 0.030(3) 0.004(2) -0.001(2) -0.007(2)
P1 0.0326(8) 0.0407(9) 0.0364(8) 0.0071(7) -0.0010(7) -0.0028(7)
F1 0.0398(17) 0.082(2) 0.0410(17) 0.0052(16) -0.0109(14) 0.0020(16)
F2 0.0588(19) 0.060(2) 0.0465(18) -0.0037(15) -0.0159(15) -0.0098(16)
F3 0.0570(19) 0.082(2) 0.061(2) 0.0304(18) 0.0023(16) -0.0245(17)
F4 0.061(2) 0.056(2) 0.0554(19) -0.0025(15) -0.0148(15) 0.0167(16)
F5 0.080(2) 0.089(2) 0.0435(18) -0.0123(17) 0.0236(16) -0.0457(19)
F6 0.059(2) 0.066(2) 0.116(3) -0.021(2) -0.014(2) 0.0205(18)
P2 0.0349(8) 0.0526(10) 0.0319(8) -0.0003(7) 0.0051(7) -0.0058(7)
F7 0.0325(16) 0.0587(19) 0.0414(17) -0.0064(14) -0.0005(13) -0.0075(14)
F8 0.0424(17) 0.082(2) 0.0403(17) -0.0026(16) -0.0069(14) -0.0214(16)
F9 0.0420(17) 0.093(2) 0.0490(19) -0.0165(17) 0.0133(15) -0.0112(17)
F10 0.088(2) 0.061(2) 0.059(2) 0.0067(17) -0.0295(18) -0.0038(18)
F11 0.066(2) 0.110(3) 0.054(2) -0.0386(19) 0.0325(17) -0.035(2)
F12 0.070(2) 0.048(2) 0.080(2) 0.0044(17) -0.0131(18) -0.0099(16)
O17 0.141(4) 0.091(4) 0.106(4) -0.013(3) 0.041(3) -0.013(3)
O18 0.127(4) 0.101(4) 0.145(5) -0.009(4) 0.030(4) 0.002(3)

loop_
_atom_type_symbol
_atom_type_description
_atom_type_scat_dispersion_real
_atom_type_scat_dispersion_imag
_atom_type_scat_source
C C 0.0033 0.0016 'International Tables Vol C Tables 4.2.6.8 and 6.1.1.4'
H H 0.0000 0.0000 'International Tables Vol C Tables 4.2.6.8 and 6.1.1.4'
N N 0.0061 0.0033 'International Tables Vol C Tables 4.2.6.8 and 6.1.1.4'
O O 0.0106 0.0060 'International Tables Vol C Tables 4.2.6.8 and 6.1.1.4'
F F 0.0171 0.0103 'International Tables Vol C Tables 4.2.6.8 and 6.1.1.4'
P P 0.1023 0.0942 'International Tables Vol C Tables 4.2.6.8 and 6.1.1.4'

loop_
_geom_angle_atom_site_label_1
_geom_angle_atom_site_label_2
_geom_angle_atom_site_label_3
_geom_angle
_geom_angle_site_symmetry_1
_geom_angle_site_symmetry_3
_geom_angle_publ_flag
N1 C1 C2 120.4(4) . . ?
N1 C1 H1 119.8 . . ?
C2 C1 H1 119.8 . . ?
C1 C2 C3 120.3(4) . . ?
C1 C2 H2 119.9 . . ?
C3 C2 H2 119.9 . . ?
C4 C3 C2 117.5(4) . . ?
C4 C3 C13 121.3(4) . . ?
C2 C3 C13 121.2(4) . . ?
C5 C4 C3 120.6(4) . . ?
C5 C4 H4 119.7 . . ?
C3 C4 H4 119.7 . . ?
N1 C5 C4 120.0(4) . . ?
N1 C5 H5 120.0 . . ?
C4 C5 H5 120.0 . . ?
C1 N1 C5 121.2(4) . . ?
C1 N1 C6 119.7(4) . . ?
C5 N1 C6 119.2(4) . . ?
N1 C6 C7 112.0(3) . . ?
N1 C6 H6A 109.2 . . ?
C7 C6 H6A 109.2 . . ?
N1 C6 H6B 109.2 . . ?
C7 C6 H6B 109.2 . . ?
H6A C6 H6B 107.9 . . ?
C6 C7 C8 111.8(4) . . ?
C6 C7 H7A 109.3 . . ?
C8 C7 H7A 109.3 . . ?
C6 C7 H7B 109.3 . . ?
C8 C7 H7B 109.3 . . ?
H7A C7 H7B 107.9 . . ?
C9 C8 C7 113.5(4) . . ?
C9 C8 H8A 108.9 . . ?
C7 C8 H8A 108.9 . . ?
C9 C8 H8B 108.9 . . ?
C7 C8 H8B 108.9 . . ?
H8A C8 H8B 107.7 . . ?
C8 C9 C10 113.2(4) . . ?
C8 C9 H9A 108.9 . . ?
C10 C9 H9A 108.9 . . ?
C8 C9 H9B 108.9 . . ?
C10 C9 H9B 108.9 . . ?
H9A C9 H9B 107.7 . . ?
C9 C10 H10A 109.5 . . ?
C9 C10 H10B 109.5 . . ?
H10A C10 H10B 109.5 . . ?
C9 C10 H10C 109.5 . . ?
H10A C10 H10C 109.5 . . ?
H10B C10 H10C 109.5 . . ?
N2 C11 C12 120.4(4) . . ?
N2 C11 H11 119.8 . . ?
C12 C11 H11 119.8 . . ?
C11 C12 C13 119.5(4) . . ?
C11 C12 H12 120.2 . . ?
C13 C12 H12 120.2 . . ?
C12 C13 C14 118.6(4) . . ?
C12 C13 C3 121.0(4) . . ?
C14 C13 C3 120.3(4) . . ?
C15 C14 C13 119.5(4) . . ?
C15 C14 H14 120.2 . . ?
C13 C14 H14 120.2 . . ?
N2 C15 C14 120.7(4) . . ?
N2 C15 H15 119.6 . . ?
C14 C15 H15 119.6 . . ?
C15 N2 C11 121.1(4) . . ?
C15 N2 C16 120.2(4) . . ?
C11 N2 C16 118.7(4) . . ?
N2 C16 C17 111.6(4) . . ?
N2 C16 H16A 109.3 . . ?
C17 C16 H16A 109.3 . . ?
N2 C16 H16B 109.3 . . ?
C17 C16 H16B 109.3 . . ?
H16A C16 H16B 108.0 . . ?
C16 C17 C18 112.3(5) . . ?
C16 C17 H17A 109.2 . . ?
C18 C17 H17A 109.2 . . ?
C16 C17 H17B 109.2 . . ?
C18 C17 H17B 109.2 . . ?
H17A C17 H17B 107.9 . . ?
C19A C18 C17 127.7(8) . . ?
C17 C18 C19B 111.2(6) . . ?
C19A C18 H18A 105.4 . . ?
C17 C18 H18A 105.4 . . ?
C19A C18 H18B 105.4 . . ?
C17 C18 H18B 105.4 . . ?
H18A C18 H18B 106.0 . . ?
C17 C18 H18C 109.3 . . ?
C19B C18 H18C 109.6 . . ?
C17 C18 H18D 109.5 . . ?
C19B C18 H18D 109.1 . . ?
H18C C18 H18D 108.0 . . ?
C18 C19A C20A 107.7(17) . . ?
C18 C19A H19A 110.2 . . ?
C20A C19A H19A 110.2 . . ?
C18 C19A H19B 110.2 . . ?
C20A C19A H19B 110.2 . . ?
H19A C19A H19B 108.5 . . ?
C20B C19B C18 114.2(8) . . ?
C20B C19B H19C 108.7 . . ?
C18 C19B H19C 108.7 . . ?
C20B C19B H19D 108.7 . . ?
C18 C19B H19D 108.7 . . ?
H19C C19B H19D 107.6 . . ?
C19B C20B H20D 109.5 . . ?
C19B C20B H20E 109.5 . . ?
H20D C20B H20E 109.5 . . ?
C19B C20B H20F 109.5 . . ?
H20D C20B H20F 109.5 . . ?
H20E C20B H20F 109.5 . . ?
C21 O1 C44 115.8(3) . . ?
C22 C21 O1 123.9(4) . . ?
C22 C21 C26 119.4(5) . . ?
O1 C21 C26 116.7(4) . . ?
C21 C22 C23 121.5(5) . . ?
C21 C22 H22 119.3 . . ?
C23 C22 H22 119.3 . . ?
C24 C23 C22 119.5(5) . . ?
C24 C23 H23 120.2 . . ?
C22 C23 H23 120.2 . . ?
C23 C24 C25 120.1(5) . . ?
C23 C24 H24 119.9 . . ?
C25 C24 H24 119.9 . . ?
C24 C25 C26 120.9(5) . . ?
C24 C25 H25 119.6 . . ?
C26 C25 H25 119.6 . . ?
O2 C26 C25 125.2(5) . . ?
O2 C26 C21 116.2(4) . . ?
C25 C26 C21 118.6(5) . . ?
C26 O2 C27 115.8(4) . . ?
O2 C27 C28 109.3(5) . . ?
O2 C27 H27A 109.8 . . ?
C28 C27 H27A 109.8 . . ?
O2 C27 H27B 109.8 . . ?
C28 C27 H27B 109.8 . . ?
H27A C27 H27B 108.3 . . ?
O3A C28 C27 105.7(5) . . ?
C27 C28 O3B 133.9(7) . . ?
O3A C28 H28A 110.6 . . ?
C27 C28 H28A 110.6 . . ?
O3A C28 H28B 110.6 . . ?
C27 C28 H28B 110.6 . . ?
O3B C28 H28B 111.7 . . ?
H28A C28 H28B 108.7 . . ?
C27 C28 H28C 104.2 . . ?
O3B C28 H28C 102.2 . . ?
C27 C28 H28D 103.9 . . ?
O3B C28 H28D 104.4 . . ?
H28C C28 H28D 105.5 . . ?
C29 O3A C28 112.5(4) . . ?
C28 O3A H29C 102.8 . . ?
C29 O3B C28 110.2(14) . . ?
O3B C29 C30 128.3(8) . . ?
O3A C29 C30 114.2(5) . . ?
O3A C29 H29A 108.7 . . ?
C30 C29 H29A 108.7 . . ?
O3A C29 H29B 108.7 . . ?
C30 C29 H29B 108.7 . . ?
H29A C29 H29B 107.6 . . ?
O3B C29 H29C 108.0 . . ?
C30 C29 H29C 104.5 . . ?
O3B C29 H29D 103.6 . . ?
C30 C29 H29D 104.9 . . ?
H29C C29 H29D 105.7 . . ?
O4 C30 C29 113.1(4) . . ?
O4 C30 H30A 109.0 . . ?
C29 C30 H30A 109.0 . . ?
O4 C30 H30B 109.0 . . ?
C29 C30 H30B 109.0 . . ?
H30A C30 H30B 107.8 . . ?
C30 O4 C31 117.0(4) . . ?
O4 C31 C32 112.3(4) . . ?
O4 C31 H31A 109.1 . . ?
C32 C31 H31A 109.1 . . ?
O4 C31 H31B 109.1 . . ?
C32 C31 H31B 109.1 . . ?
H31A C31 H31B 107.9 . . ?
O5 C32 C31 110.2(4) . . ?
O5 C32 H32A 109.6 . . ?
C31 C32 H32A 109.6 . . ?
O5 C32 H32B 109.6 . . ?
C31 C32 H32B 109.6 . . ?
H32A C32 H32B 108.1 . . ?
C33 O5 C32 115.7(3) . . ?
C34 C33 O5 124.3(4) . . ?
C34 C33 C38 119.0(4) . . ?
O5 C33 C38 116.7(4) . . ?
C33 C34 C35 120.7(5) . . ?
C33 C34 H34 119.7 . . ?
C35 C34 H34 119.7 . . ?
C36 C35 C34 120.3(5) . . ?
C36 C35 H35 119.8 . . ?
C34 C35 H35 119.8 . . ?
C35 C36 C37 119.8(5) . . ?
C35 C36 H36 120.1 . . ?
C37 C36 H36 120.1 . . ?
C36 C37 C38 120.9(5) . . ?
C36 C37 H37 119.6 . . ?
C38 C37 H37 119.6 . . ?
O6 C38 C37 125.0(4) . . ?
O6 C38 C33 115.7(4) . . ?
C37 C38 C33 119.3(5) . . ?
C38 O6 C39 115.4(4) . . ?
C40 C39 O6 108.4(4) . . ?
C40 C39 H39A 110.0 . . ?
O6 C39 H39A 110.0 . . ?
C40 C39 H39B 110.0 . . ?
O6 C39 H39B 110.0 . . ?
H39A C39 H39B 108.4 . . ?
O7 C40 C39 113.6(4) . . ?
O7 C40 H40A 108.8 . . ?
C39 C40 H40A 108.8 . . ?
O7 C40 H40B 108.8 . . ?
C39 C40 H40B 108.8 . . ?
H40A C40 H40B 107.7 . . ?
C41 O7 C40 115.3(4) . . ?
O7 C41 C42 109.7(4) . . ?
O7 C41 H41A 109.7 . . ?
C42 C41 H41A 109.7 . . ?
O7 C41 H41B 109.7 . . ?
C42 C41 H41B 109.7 . . ?
H41A C41 H41B 108.2 . . ?
O8 C42 C41 109.5(4) . . ?
O8 C42 H42A 109.8 . . ?
C41 C42 H42A 109.8 . . ?
O8 C42 H42B 109.8 . . ?
C41 C42 H42B 109.8 . . ?
H42A C42 H42B 108.2 . . ?
C43 O8 C42 112.0(3) . . ?
O8 C43 C44 110.2(4) . . ?
O8 C43 H43A 109.6 . . ?
C44 C43 H43A 109.6 . . ?
O8 C43 H43B 109.6 . . ?
C44 C43 H43B 109.6 . . ?
H43A C43 H43B 108.1 . . ?
O1 C44 C43 110.2(4) . . ?
O1 C44 H44A 109.6 . . ?
C43 C44 H44A 109.6 . . ?
O1 C44 H44B 109.6 . . ?
C43 C44 H44B 109.6 . . ?
H44A C44 H44B 108.1 . . ?
C45 O9 C68 116.6(3) . . ?
O9 C45 C46 124.2(4) . . ?
O9 C45 C50 115.5(4) . . ?
C46 C45 C50 120.3(4) . . ?
C45 C46 C47 119.5(5) . . ?
C45 C46 H46 120.2 . . ?
C47 C46 H46 120.2 . . ?
C48 C47 C46 118.6(5) . . ?
C48 C47 H47 120.7 . . ?
C46 C47 H47 120.7 . . ?
C49 C48 C47 122.0(5) . . ?
C49 C48 H48 119.0 . . ?
C47 C48 H48 119.0 . . ?
C48 C49 C50 120.5(5) . . ?
C48 C49 H49 119.8 . . ?
C50 C49 H49 119.8 . . ?
O10 C50 C49 125.2(5) . . ?
O10 C50 C45 115.7(4) . . ?
C49 C50 C45 119.1(5) . . ?
C50 O10 C51 120.1(4) . . ?
C52 C51 O10 115.8(5) . . ?
C52 C51 H51A 108.3 . . ?
O10 C51 H51A 108.3 . . ?
C52 C51 H51B 108.3 . . ?
O10 C51 H51B 108.3 . . ?
H51A C51 H51B 107.4 . . ?
C51 C52 O11 110.1(5) . . ?
C51 C52 H52A 109.6 . . ?
O11 C52 H52A 109.6 . . ?
C51 C52 H52B 109.6 . . ?
O11 C52 H52B 109.6 . . ?
H52A C52 H52B 108.1 . . ?
C53 O11 C52 111.6(4) . . ?
O11 C53 C54 110.5(4) . . ?
O11 C53 H53A 109.6 . . ?
C54 C53 H53A 109.6 . . ?
O11 C53 H53B 109.6 . . ?
C54 C53 H53B 109.6 . . ?
H53A C53 H53B 108.1 . . ?
O12 C54 C53 107.8(4) . . ?
O12 C54 H54A 110.1 . . ?
C53 C54 H54A 110.1 . . ?
O12 C54 H54B 110.1 . . ?
C53 C54 H54B 110.1 . . ?
H54A C54 H54B 108.5 . . ?
C54 O12 C55 112.9(3) . . ?
O12 C55 C56 109.3(4) . . ?
O12 C55 H55A 109.8 . . ?
C56 C55 H55A 109.8 . . ?
O12 C55 H55B 109.8 . . ?
C56 C55 H55B 109.8 . . ?
H55A C55 H55B 108.3 . . ?
O13 C56 C55 109.2(4) . . ?
O13 C56 H56A 109.9 . . ?
C55 C56 H56A 109.9 . . ?
O13 C56 H56B 109.9 . . ?
C55 C56 H56B 109.9 . . ?
H56A C56 H56B 108.3 . . ?
C57 O13 C56 116.9(3) . . ?
O13 C57 C58 124.5(4) . . ?
O13 C57 C62 115.4(4) . . ?
C58 C57 C62 120.2(5) . . ?
C57 C58 C59 119.4(5) . . ?
C57 C58 H58 120.3 . . ?
C59 C58 H58 120.3 . . ?
C60 C59 C58 120.5(5) . . ?
C60 C59 H59 119.7 . . ?
C58 C59 H59 119.7 . . ?
C59 C60 C61 120.1(5) . . ?
C59 C60 H60 120.0 . . ?
C61 C60 H60 120.0 . . ?
C62 C61 C60 120.3(5) . . ?
C62 C61 H61 119.9 . . ?
C60 C61 H61 119.9 . . ?
O14 C62 C61 125.6(4) . . ?
O14 C62 C57 114.9(4) . . ?
C61 C62 C57 119.5(5) . . ?
C62 O14 C63 118.9(4) . . ?
O14 C63 C64 114.5(4) . . ?
O14 C63 H63A 108.6 . . ?
C64 C63 H63A 108.6 . . ?
O14 C63 H63B 108.6 . . ?
C64 C63 H63B 108.6 . . ?
H63A C63 H63B 107.6 . . ?
O15 C64 C63 110.9(4) . . ?
O15 C64 H64A 109.5 . . ?
C63 C64 H64A 109.5 . . ?
O15 C64 H64B 109.5 . . ?
C63 C64 H64B 109.5 . . ?
H64A C64 H64B 108.0 . . ?
C65 O15 C64 111.6(4) . . ?
O15 C65 C66 110.5(4) . . ?
O15 C65 H65A 109.5 . . ?
C66 C65 H65A 109.5 . . ?
O15 C65 H65B 109.5 . . ?
C66 C65 H65B 109.5 . . ?
H65A C65 H65B 108.1 . . ?
O16 C66 C65 109.3(4) . . ?
O16 C66 H66A 109.8 . . ?
C65 C66 H66A 109.8 . . ?
O16 C66 H66B 109.8 . . ?
C65 C66 H66B 109.8 . . ?
H66A C66 H66B 108.3 . . ?
C67 O16 C66 111.5(3) . . ?
O16 C67 C68 109.0(4) . . ?
O16 C67 H67A 109.9 . . ?
C68 C67 H67A 109.9 . . ?
O16 C67 H67B 109.9 . . ?
C68 C67 H67B 109.9 . . ?
H67A C67 H67B 108.3 . . ?
O9 C68 C67 109.6(4) . . ?
O9 C68 H68A 109.8 . . ?
C67 C68 H68A 109.8 . . ?
O9 C68 H68B 109.8 . . ?
C67 C68 H68B 109.8 . . ?
H68A C68 H68B 108.2 . . ?
F4 P1 F3 90.33(18) . . ?
F4 P1 F2 90.65(16) . . ?
F3 P1 F2 90.25(16) . . ?
F4 P1 F5 90.01(18) . . ?
F3 P1 F5 179.04(19) . . ?
F2 P1 F5 90.64(16) . . ?
F4 P1 F6 179.0(2) . . ?
F3 P1 F6 90.68(19) . . ?
F2 P1 F6 89.28(18) . . ?
F5 P1 F6 89.0(2) . . ?
F4 P1 F1 89.50(16) . . ?
F3 P1 F1 90.34(16) . . ?
F2 P1 F1 179.39(18) . . ?
F5 P1 F1 88.77(16) . . ?
F6 P1 F1 90.56(17) . . ?
F11 P2 F12 91.9(2) . . ?
F11 P2 F10 90.6(2) . . ?
F12 P2 F10 177.29(19) . . ?
F11 P2 F8 90.28(16) . . ?
F12 P2 F8 90.33(17) . . ?
F10 P2 F8 90.69(17) . . ?
F11 P2 F7 90.21(16) . . ?
F12 P2 F7 90.11(16) . . ?
F10 P2 F7 88.85(16) . . ?
F8 P2 F7 179.33(19) . . ?
F11 P2 F9 178.80(18) . . ?
F12 P2 F9 88.74(18) . . ?
F10 P2 F9 88.74(18) . . ?
F8 P2 F9 90.75(15) . . ?
F7 P2 F9 88.75(15) . . ?

loop_
_geom_bond_atom_site_label_1
_geom_bond_atom_site_label_2
_geom_bond_distance
_geom_bond_site_symmetry_2
_geom_bond_publ_flag
C1 N1 1.339(5) . ?
C1 C2 1.357(6) . ?
C1 H1 0.9500 . ?
C2 C3 1.390(6) . ?
C2 H2 0.9500 . ?
C3 C4 1.386(6) . ?
C3 C13 1.471(6) . ?
C4 C5 1.360(6) . ?
C4 H4 0.9500 . ?
C5 N1 1.341(5) . ?
C5 H5 0.9500 . ?
N1 C6 1.488(5) . ?
C6 C7 1.507(6) . ?
C6 H6A 0.9900 . ?
C6 H6B 0.9900 . ?
C7 C8 1.516(6) . ?
C7 H7A 0.9900 . ?
C7 H7B 0.9900 . ?
C8 C9 1.505(6) . ?
C8 H8A 0.9900 . ?
C8 H8B 0.9900 . ?
C9 C10 1.512(7) . ?
C9 H9A 0.9900 . ?
C9 H9B 0.9900 . ?
C10 H10A 0.9800 . ?
C10 H10B 0.9800 . ?
C10 H10C 0.9800 . ?
C11 N2 1.340(5) . ?
C11 C12 1.375(6) . ?
C11 H11 0.9500 . ?
C12 C13 1.379(6) . ?
C12 H12 0.9500 . ?
C13 C14 1.389(6) . ?
C14 C15 1.367(6) . ?
C14 H14 0.9500 . ?
C15 N2 1.331(5) . ?
C15 H15 0.9500 . ?
N2 C16 1.490(6) . ?
C16 C17 1.491(7) . ?
C16 H16A 0.9900 . ?
C16 H16B 0.9900 . ?
C17 C18 1.508(7) . ?
C17 H17A 0.9900 . ?
C17 H17B 0.9900 . ?
C18 C19A 1.409(15) . ?
C18 C19B 1.611(11) . ?
C18 H18A 0.9900 . ?
C18 H18B 0.9900 . ?
C18 H18C 0.9900 . ?
C18 H18D 0.9900 . ?
C19A C20A 1.52(3) . ?
C19A H19A 0.9900 . ?
C19A H19B 0.9900 . ?
C20A H20A 0.9800 . ?
C20A H20B 0.9800 . ?
C20A H20C 0.9800 . ?
C19B C20B 1.392(15) . ?
C19B H19C 0.9900 . ?
C19B H19D 0.9900 . ?
C20B H20D 0.9800 . ?
C20B H20E 0.9800 . ?
C20B H20F 0.9800 . ?
O1 C21 1.377(5) . ?
O1 C44 1.440(5) . ?
C21 C22 1.372(6) . ?
C21 C26 1.404(7) . ?
C22 C23 1.380(7) . ?
C22 H22 0.9500 . ?
C23 C24 1.370(7) . ?
C23 H23 0.9500 . ?
C24 C25 1.380(7) . ?
C24 H24 0.9500 . ?
C25 C26 1.390(7) . ?
C25 H25 0.9500 . ?
C26 O2 1.369(6) . ?
O2 C27 1.431(5) . ?
C27 C28 1.472(8) . ?
C27 H27A 0.9900 . ?
C27 H27B 0.9900 . ?
C28 O3A 1.447(6) . ?
C28 O3B 1.642(18) . ?
C28 H28A 0.9900 . ?
C28 H28B 0.9900 . ?
C28 H28C 0.9900 . ?
C28 H28D 0.9900 . ?
O3A C29 1.374(6) . ?
O3B C29 1.202(17) . ?
C29 C30 1.460(7) . ?
C29 H29A 0.9900 . ?
C29 H29B 0.9900 . ?
C29 H29C 0.9900 . ?
C29 H29D 0.9900 . ?
C30 O4 1.381(5) . ?
C30 H30A 0.9900 . ?
C30 H30B 0.9900 . ?
O4 C31 1.402(6) . ?
C31 C32 1.465(7) . ?
C31 H31A 0.9900 . ?
C31 H31B 0.9900 . ?
C32 O5 1.451(5) . ?
C32 H32A 0.9900 . ?
C32 H32B 0.9900 . ?
O5 C33 1.376(5) . ?
C33 C34 1.374(6) . ?
C33 C38 1.406(6) . ?
C34 C35 1.388(6) . ?
C34 H34 0.9500 . ?
C35 C36 1.368(6) . ?
C35 H35 0.9500 . ?
C36 C37 1.373(7) . ?
C36 H36 0.9500 . ?
C37 C38 1.386(7) . ?
C37 H37 0.9500 . ?
C38 O6 1.371(5) . ?
O6 C39 1.458(6) . ?
C39 C40 1.450(7) . ?
C39 H39A 0.9900 . ?
C39 H39B 0.9900 . ?
C40 O7 1.432(6) . ?
C40 H40A 0.9900 . ?
C40 H40B 0.9900 . ?
O7 C41 1.426(5) . ?
C41 C42 1.491(6) . ?
C41 H41A 0.9900 . ?
C41 H41B 0.9900 . ?
C42 O8 1.422(5) . ?
C42 H42A 0.9900 . ?
C42 H42B 0.9900 . ?
O8 C43 1.420(5) . ?
C43 C44 1.491(6) . ?
C43 H43A 0.9900 . ?
C43 H43B 0.9900 . ?
C44 H44A 0.9900 . ?
C44 H44B 0.9900 . ?
O9 C45 1.361(5) . ?
O9 C68 1.435(5) . ?
C45 C46 1.367(6) . ?
C45 C50 1.423(6) . ?
C46 C47 1.424(7) . ?
C46 H46 0.9500 . ?
C47 C48 1.374(7) . ?
C47 H47 0.9500 . ?
C48 C49 1.365(7) . ?
C48 H48 0.9500 . ?
C49 C50 1.370(7) . ?
C49 H49 0.9500 . ?
C50 O10 1.356(6) . ?
O10 C51 1.446(6) . ?
C51 C52 1.426(7) . ?
C51 H51A 0.9900 . ?
C51 H51B 0.9900 . ?
C52 O11 1.426(6) . ?
C52 H52A 0.9900 . ?
C52 H52B 0.9900 . ?
O11 C53 1.411(6) . ?
C53 C54 1.489(7) . ?
C53 H53A 0.9900 . ?
C53 H53B 0.9900 . ?
C54 O12 1.419(5) . ?
C54 H54A 0.9900 . ?
C54 H54B 0.9900 . ?
O12 C55 1.427(5) . ?
C55 C56 1.485(6) . ?
C55 H55A 0.9900 . ?
C55 H55B 0.9900 . ?
C56 O13 1.440(5) . ?
C56 H56A 0.9900 . ?
C56 H56B 0.9900 . ?
O13 C57 1.370(5) . ?
C57 C58 1.378(6) . ?
C57 C62 1.405(6) . ?
C58 C59 1.394(7) . ?
C58 H58 0.9500 . ?
C59 C60 1.371(7) . ?
C59 H59 0.9500 . ?
C60 C61 1.388(7) . ?
C60 H60 0.9500 . ?
C61 C62 1.375(7) . ?
C61 H61 0.9500 . ?
C62 O14 1.370(5) . ?
O14 C63 1.442(5) . ?
C63 C64 1.492(7) . ?
C63 H63A 0.9900 . ?
C63 H63B 0.9900 . ?
C64 O15 1.419(6) . ?
C64 H64A 0.9900 . ?
C64 H64B 0.9900 . ?
O15 C65 1.419(6) . ?
C65 C66 1.476(7) . ?
C65 H65A 0.9900 . ?
C65 H65B 0.9900 . ?
C66 O16 1.428(5) . ?
C66 H66A 0.9900 . ?
C66 H66B 0.9900 . ?
O16 C67 1.423(5) . ?
C67 C68 1.499(6) . ?
C67 H67A 0.9900 . ?
C67 H67B 0.9900 . ?
C68 H68A 0.9900 . ?
C68 H68B 0.9900 . ?
P1 F4 1.579(3) . ?
P1 F3 1.581(3) . ?
P1 F2 1.584(3) . ?
P1 F5 1.587(3) . ?
P1 F6 1.589(3) . ?
P1 F1 1.592(3) . ?
P2 F11 1.570(3) . ?
P2 F12 1.578(3) . ?
P2 F10 1.589(3) . ?
P2 F8 1.596(3) . ?
P2 F7 1.596(3) . ?
P2 F9 1.610(3) . ?

loop_
_geom_torsion_atom_site_label_1
_geom_torsion_atom_site_label_2
_geom_torsion_atom_site_label_3
_geom_torsion_atom_site_label_4
_geom_torsion
_geom_torsion_site_symmetry_1
_geom_torsion_site_symmetry_2
_geom_torsion_site_symmetry_3
_geom_torsion_site_symmetry_4
_geom_torsion_publ_flag
N1 C1 C2 C3 2.1(6) . . . . ?
C1 C2 C3 C4 0.4(6) . . . . ?
C1 C2 C3 C13 -178.9(4) . . . . ?
C2 C3 C4 C5 -2.2(6) . . . . ?
C13 C3 C4 C5 177.2(4) . . . . ?
C3 C4 C5 N1 1.5(6) . . . . ?
C2 C1 N1 C5 -3.0(6) . . . . ?
C2 C1 N1 C6 177.6(4) . . . . ?
C4 C5 N1 C1 1.1(6) . . . . ?
C4 C5 N1 C6 -179.5(4) . . . . ?
C1 N1 C6 C7 98.9(4) . . . . ?
C5 N1 C6 C7 -80.5(5) . . . . ?
N1 C6 C7 C8 -176.4(4) . . . . ?
C6 C7 C8 C9 -177.7(4) . . . . ?
C7 C8 C9 C10 -175.7(4) . . . . ?
N2 C11 C12 C13 1.4(6) . . . . ?
C11 C12 C13 C14 -2.3(6) . . . . ?
C11 C12 C13 C3 177.9(4) . . . . ?
C4 C3 C13 C12 49.9(6) . . . . ?
C2 C3 C13 C12 -130.7(4) . . . . ?
C4 C3 C13 C14 -129.9(4) . . . . ?
C2 C3 C13 C14 49.5(6) . . . . ?
C12 C13 C14 C15 0.7(6) . . . . ?
C3 C13 C14 C15 -179.5(4) . . . . ?
C13 C14 C15 N2 1.9(6) . . . . ?
C14 C15 N2 C11 -2.9(6) . . . . ?
C14 C15 N2 C16 176.9(4) . . . . ?
C12 C11 N2 C15 1.2(6) . . . . ?
C12 C11 N2 C16 -178.5(4) . . . . ?
C15 N2 C16 C17 85.1(5) . . . . ?
C11 N2 C16 C17 -95.2(5) . . . . ?
N2 C16 C17 C18 173.7(4) . . . . ?
C16 C17 C18 C19A -145.5(10) . . . . ?
C16 C17 C18 C19B 167.2(6) . . . . ?
C17 C18 C19A C20A -62(2) . . . . ?
C19B C18 C19A C20A 19.9(16) . . . . ?
C19A C18 C19B C20B -69.6(12) . . . . ?
C17 C18 C19B C20B 53.2(10) . . . . ?
C44 O1 C21 C22 12.5(6) . . . . ?
C44 O1 C21 C26 -166.6(4) . . . . ?
O1 C21 C22 C23 -178.3(4) . . . . ?
C26 C21 C22 C23 0.8(7) . . . . ?
C21 C22 C23 C24 -0.1(7) . . . . ?
C22 C23 C24 C25 -0.7(7) . . . . ?
C23 C24 C25 C26 0.7(7) . . . . ?
C24 C25 C26 O2 179.9(4) . . . . ?
C24 C25 C26 C21 0.0(7) . . . . ?
C22 C21 C26 O2 179.3(4) . . . . ?
O1 C21 C26 O2 -1.5(6) . . . . ?
C22 C21 C26 C25 -0.7(7) . . . . ?
O1 C21 C26 C25 178.4(4) . . . . ?
C25 C26 O2 C27 -6.0(6) . . . . ?
C21 C26 O2 C27 173.9(4) . . . . ?
C26 O2 C27 C28 178.9(4) . . . . ?
O2 C27 C28 O3A -80.8(5) . . . . ?
O2 C27 C28 O3B -45.2(13) . . . . ?
C27 C28 O3A C29 -172.8(4) . . . . ?
O3B C28 O3A C29 46.7(9) . . . . ?
O3A C28 O3B C29 -55.0(12) . . . . ?
C27 C28 O3B C29 -113.2(12) . . . . ?
C28 O3B C29 O3A 47.8(9) . . . . ?
C28 O3B C29 C30 139.0(8) . . . . ?
C28 O3A C29 O3B -58.6(10) . . . . ?
C28 O3A C29 C30 -179.3(5) . . . . ?
O3B C29 C30 O4 -3.2(16) . . . . ?
O3A C29 C30 O4 54.2(7) . . . . ?
C29 C30 O4 C31 178.3(5) . . . . ?
C30 O4 C31 C32 138.1(5) . . . . ?
O4 C31 C32 O5 70.9(6) . . . . ?
C31 C32 O5 C33 178.9(4) . . . . ?
C32 O5 C33 C34 6.5(6) . . . . ?
C32 O5 C33 C38 -173.6(4) . . . . ?
O5 C33 C34 C35 -179.8(4) . . . . ?
C38 C33 C34 C35 0.2(7) . . . . ?
C33 C34 C35 C36 -0.6(7) . . . . ?
C34 C35 C36 C37 0.3(7) . . . . ?
C35 C36 C37 C38 0.4(7) . . . . ?
C36 C37 C38 O6 -179.8(4) . . . . ?
C36 C37 C38 C33 -0.8(7) . . . . ?
C34 C33 C38 O6 179.6(4) . . . . ?
O5 C33 C38 O6 -0.4(6) . . . . ?
C34 C33 C38 C37 0.5(7) . . . . ?
O5 C33 C38 C37 -179.5(4) . . . . ?
C37 C38 O6 C39 -2.5(6) . . . . ?
C33 C38 O6 C39 178.5(4) . . . . ?
C38 O6 C39 C40 173.5(4) . . . . ?
O6 C39 C40 O7 -70.5(6) . . . . ?
C39 C40 O7 C41 -95.9(5) . . . . ?
C40 O7 C41 C42 179.2(4) . . . . ?
O7 C41 C42 O8 -72.2(5) . . . . ?
C41 C42 O8 C43 -170.1(4) . . . . ?
C42 O8 C43 C44 173.3(4) . . . . ?
C21 O1 C44 C43 167.6(4) . . . . ?
O8 C43 C44 O1 80.8(5) . . . . ?
C68 O9 C45 C46 11.9(6) . . . . ?
C68 O9 C45 C50 -167.9(4) . . . . ?
O9 C45 C46 C47 179.8(4) . . . . ?
C50 C45 C46 C47 -0.4(6) . . . . ?
C45 C46 C47 C48 1.0(6) . . . . ?
C46 C47 C48 C49 -0.3(7) . . . . ?
C47 C48 C49 C50 -1.1(8) . . . . ?
C48 C49 C50 O10 -179.5(4) . . . . ?
C48 C49 C50 C45 1.8(7) . . . . ?
O9 C45 C50 O10 -0.1(5) . . . . ?
C46 C45 C50 O10 -179.9(4) . . . . ?
O9 C45 C50 C49 178.8(4) . . . . ?
C46 C45 C50 C49 -1.0(6) . . . . ?
C49 C50 O10 C51 -13.6(7) . . . . ?
C45 C50 O10 C51 165.2(4) . . . . ?
C50 O10 C51 C52 86.5(6) . . . . ?
O10 C51 C52 O11 66.8(6) . . . . ?
C51 C52 O11 C53 175.9(4) . . . . ?
C52 O11 C53 C54 168.2(4) . . . . ?
O11 C53 C54 O12 -67.6(5) . . . . ?
C53 C54 O12 C55 -161.6(4) . . . . ?
C54 O12 C55 C56 174.9(4) . . . . ?
O12 C55 C56 O13 83.1(5) . . . . ?
C55 C56 O13 C57 170.2(4) . . . . ?
C56 O13 C57 C58 12.1(6) . . . . ?
C56 O13 C57 C62 -166.7(4) . . . . ?
O13 C57 C58 C59 179.7(4) . . . . ?
C62 C57 C58 C59 -1.5(7) . . . . ?
C57 C58 C59 C60 1.8(7) . . . . ?
C58 C59 C60 C61 -0.8(7) . . . . ?
C59 C60 C61 C62 -0.4(7) . . . . ?
C60 C61 C62 O14 -178.4(4) . . . . ?
C60 C61 C62 C57 0.6(7) . . . . ?
O13 C57 C62 O14 -1.6(6) . . . . ?
C58 C57 C62 O14 179.5(4) . . . . ?
O13 C57 C62 C61 179.2(4) . . . . ?
C58 C57 C62 C61 0.3(7) . . . . ?
C61 C62 O14 C63 -12.1(6) . . . . ?
C57 C62 O14 C63 168.8(4) . . . . ?
C62 O14 C63 C64 79.5(5) . . . . ?
O14 C63 C64 O15 59.4(6) . . . . ?
C63 C64 O15 C65 178.1(4) . . . . ?
C64 O15 C65 C66 177.7(4) . . . . ?
O15 C65 C66 O16 -69.5(5) . . . . ?
C65 C66 O16 C67 -166.8(4) . . . . ?
C66 O16 C67 C68 172.0(4) . . . . ?
C45 O9 C68 C67 171.5(3) . . . . ?
O16 C67 C68 O9 82.4(5) . . . . ?
